data_4027242
loop_
_publ_author_name
'Yunkui Liu'
'Jie Zhu'
'Jianqiang Qian'
'Zhenyuan Xu'

_publ_section_title
;
 Gold-Catalyzed Simultaneous Formation of C-C, C=O, and C-F bonds in the
 Presence of Selectfluor: A Synthesis of Fluoroindenes from Allene Esters
;
_journal_name_full 'Journal of Organic Chemistry'
_journal_page_first 5411
_journal_page_last 5417
_journal_paper_doi 10.1021/jo3006528
_journal_volume 77
_journal_year 2012
_chemical_absolute_configuration 'CHOOSE rm ad rmad syn or unk'
_chemical_formula_moiety 'C14 H12 Cl F O3'
_chemical_formula_sum 'C14 H12 Cl F O3'
_chemical_formula_weight 282.69
_chemical_name_systematic
;
 ?
;
_space_group_IT_number 4
_symmetry_cell_setting monoclinic
_symmetry_space_group_name_Hall 'P 2yb'
_symmetry_space_group_name_H-M 'P 1 21 1'
_atom_sites_solution_hydrogens geom
_atom_sites_solution_primary direct
_atom_sites_solution_secondary difmap
_audit_creation_method SHELXL-97
_cell_angle_alpha 90.00
_cell_angle_beta 93.555(2)
_cell_angle_gamma 90.00
_cell_formula_units_Z 2
_cell_length_a 8.1890(6)
_cell_length_b 7.1850(5)
_cell_length_c 11.2590(7)
_cell_measurement_reflns_used 3934
_cell_measurement_temperature 296(1)
_cell_measurement_theta_max 27.4
_cell_measurement_theta_min 3.2
_cell_volume 661.18(8)
_computing_cell_refinement 'PROCESS-AUTO  (Rigaku,2006)'
_computing_data_collection 'PROCESS-AUTO  (Rigaku,2006)'
_computing_data_reduction 'CrystalStructure (Rigaku,2007)'
_computing_molecular_graphics 'Ortep3 for windows (Farrugia,1997)'
_computing_publication_material 'WinGX (Farrugia, 1999)'
_computing_structure_refinement 'SHELXL-97 (Sheldrick, 2008)'
_computing_structure_solution 'SHELXS-97 (Sheldrick, 2008)'
_diffrn_ambient_temperature 296(1)
_diffrn_detector_area_resol_mean 10.00
_diffrn_measured_fraction_theta_full 0.996
_diffrn_measured_fraction_theta_max 0.996
_diffrn_measurement_device_type 'Rigaku RAXIS-RAPID/ZJUG'
_diffrn_measurement_method \w
_diffrn_radiation_monochromator graphite
_diffrn_radiation_source 'rolling anode'
_diffrn_radiation_type MoK\a
_diffrn_radiation_wavelength 0.71073
_diffrn_reflns_av_R_equivalents 0.0217
_diffrn_reflns_av_sigmaI/netI 0.0359
_diffrn_reflns_limit_h_max 10
_diffrn_reflns_limit_h_min -10
_diffrn_reflns_limit_k_max 9
_diffrn_reflns_limit_k_min -9
_diffrn_reflns_limit_l_max 14
_diffrn_reflns_limit_l_min -14
_diffrn_reflns_number 6553
_diffrn_reflns_theta_full 27.48
_diffrn_reflns_theta_max 27.48
_diffrn_reflns_theta_min 3.17
_exptl_absorpt_coefficient_mu 0.301
_exptl_absorpt_correction_T_max 0.9231
_exptl_absorpt_correction_T_min 0.8764
_exptl_absorpt_correction_type multi-scan
_exptl_absorpt_process_details 'Higashi, T. (1995)'
_exptl_crystal_colour colorless
_exptl_crystal_density_diffrn 1.420
_exptl_crystal_description chunk
_exptl_crystal_F_000 292
_exptl_crystal_size_max 0.45
_exptl_crystal_size_mid 0.42
_exptl_crystal_size_min 0.27
_refine_diff_density_max 0.439
_refine_diff_density_min -0.362
_refine_diff_density_rms 0.060
_refine_ls_abs_structure_details 'Flack H D (1983), Acta Cryst. A39, 876-881, Friedel pairs  1270'
_refine_ls_abs_structure_Flack 0.3(2)
_refine_ls_extinction_method none
_refine_ls_goodness_of_fit_ref 1.000
_refine_ls_hydrogen_treatment constr
_refine_ls_matrix_type full
_refine_ls_number_parameters 172
_refine_ls_number_reflns 2906
_refine_ls_number_restraints 3
_refine_ls_restrained_S_all 1.004
_refine_ls_R_factor_all 0.1222
_refine_ls_R_factor_gt 0.0478
_refine_ls_shift/su_max 0.001
_refine_ls_shift/su_mean 0.000
_refine_ls_structure_factor_coef Fsqd
_refine_ls_weighting_details 'calc w=1/[\s^2^(Fo^2^)+(0.0405P)^2^+0.6556P] where P=(Fo^2^+2Fc^2^)/3'
_refine_ls_weighting_scheme calc
_refine_ls_wR_factor_gt 0.1115
_refine_ls_wR_factor_ref 0.1494
_reflns_number_gt 1454
_reflns_number_total 2906
_reflns_threshold_expression >2sigma(I)
_cod_data_source_file jo3006528_si_002.cif
_cod_data_source_block zj178
_cod_database_code 4027242

loop_
_symmetry_equiv_pos_as_xyz
'x, y, z'
'-x, y+1/2, -z'

loop_
_atom_site_label
_atom_site_type_symbol
_atom_site_fract_x
_atom_site_fract_y
_atom_site_fract_z
_atom_site_U_iso_or_equiv
_atom_site_adp_type
_atom_site_occupancy
_atom_site_symmetry_multiplicity
_atom_site_calc_flag
_atom_site_refinement_flags
Cl1 Cl 0.10462(14) 0.2983(6) 0.13337(8) 0.0939(5) Uani 1 1 d .
F1 F 0.3059(5) 0.0608(4) 0.7001(3) 0.0827(13) Uani 1 1 d D
O1 O 0.7911(3) 0.2941(12) 0.6956(2) 0.0761(8) Uani 1 1 d .
O2 O 0.5905(3) 0.3003(12) 0.82276(19) 0.0758(8) Uani 1 1 d .
O3 O 0.3104(5) 0.5444(4) 0.7003(4) 0.0595(13) Uani 1 1 d .
C1 C 0.5148(4) 0.2942(15) 0.6206(3) 0.0616(10) Uani 1 1 d .
C2 C 0.5317(4) 0.2973(13) 0.5049(3) 0.0487(7) Uani 1 1 d .
H2 H 0.6315 0.2974 0.4697 0.058 Uiso 1 1 calc R
C3 C 0.3710(4) 0.3004(12) 0.4396(3) 0.0480(7) Uani 1 1 d .
C4 C 0.3285(4) 0.2944(13) 0.3191(3) 0.0575(9) Uani 1 1 d .
H4 H 0.4076 0.2888 0.2634 0.069 Uiso 1 1 calc R
C5 C 0.1639(4) 0.2968(12) 0.2846(3) 0.0547(8) Uani 1 1 d .
C6 C 0.0447(4) 0.2959(15) 0.3637(3) 0.0718(11) Uani 1 1 d .
H6 H -0.0651 0.2949 0.3369 0.086 Uiso 1 1 calc R
C7 C 0.0886(4) 0.297(2) 0.4835(3) 0.102(2) Uani 1 1 d .
H7 H 0.0092 0.2962 0.5391 0.123 Uiso 1 1 calc R
C8 C 0.2524(4) 0.2978(19) 0.5197(3) 0.0696(11) Uani 1 1 d .
C9 C 0.3369(4) 0.2724(3) 0.6429(3) 0.095(2) Uani 1 1 d D
C10 C 0.6491(4) 0.2938(15) 0.7138(3) 0.0610(10) Uani 1 1 d .
C11 C 0.7106(5) 0.2952(19) 0.9229(3) 0.0789(13) Uani 1 1 d .
H11A H 0.7829 0.4018 0.9205 0.095 Uiso 1 1 calc R
H11B H 0.7760 0.1829 0.9200 0.095 Uiso 1 1 calc R
C12 C 0.6216(6) 0.299(2) 1.0325(3) 0.0949(15) Uani 1 1 d .
H12A H 0.6984 0.2925 1.1004 0.142 Uiso 1 1 calc R
H12B H 0.5489 0.1939 1.0332 0.142 Uiso 1 1 calc R
H12C H 0.5596 0.4117 1.0355 0.142 Uiso 1 1 calc R
C13 C 0.2723(5) 0.4041(7) 0.7291(4) 0.0642(14) Uani 1 1 d D
C14 C 0.1698(5) 0.310(2) 0.8253(4) 0.103(2) Uani 1 1 d .
H14A H 0.1327 0.4038 0.8782 0.154 Uiso 1 1 calc R
H14B H 0.2367 0.2216 0.8697 0.154 Uiso 1 1 calc R
H14C H 0.0772 0.2479 0.7870 0.154 Uiso 1 1 calc R

loop_
_atom_site_aniso_label
_atom_site_aniso_U_11
_atom_site_aniso_U_22
_atom_site_aniso_U_33
_atom_site_aniso_U_23
_atom_site_aniso_U_13
_atom_site_aniso_U_12
Cl1 0.0878(7) 0.1478(12) 0.0440(5) -0.0019(15) -0.0115(4) -0.001(2)
F1 0.072(3) 0.119(3) 0.057(2) 0.007(2) 0.005(2) -0.014(2)
O1 0.0382(13) 0.126(2) 0.0646(15) -0.009(4) 0.0047(11) -0.002(4)
O2 0.0438(13) 0.140(3) 0.0430(12) -0.006(4) -0.0028(10) -0.004(4)
O3 0.061(3) 0.0377(16) 0.082(3) 0.009(2) 0.020(3) -0.0033(18)
C1 0.0364(16) 0.102(3) 0.0463(17) 0.011(5) 0.0057(13) 0.001(4)
C2 0.0399(16) 0.059(2) 0.0482(16) -0.009(4) 0.0111(13) 0.001(4)
C3 0.0457(17) 0.056(2) 0.0421(15) -0.002(4) 0.0060(13) -0.003(4)
C4 0.056(2) 0.075(3) 0.0426(16) -0.005(4) 0.0091(14) -0.003(4)
C5 0.059(2) 0.064(2) 0.0402(15) -0.003(4) -0.0011(14) -0.010(4)
C6 0.0450(19) 0.116(4) 0.0538(19) 0.007(6) -0.0036(15) -0.003(5)
C7 0.0395(19) 0.220(6) 0.048(2) 0.027(7) 0.0047(15) -0.015(7)
C8 0.0407(17) 0.132(4) 0.0367(15) 0.002(5) 0.0053(13) 0.007(5)
C9 0.0408(19) 0.203(7) 0.0406(18) 0.020(5) 0.0041(15) -0.014(5)
C10 0.0422(18) 0.093(3) 0.0486(17) 0.005(5) 0.0045(14) -0.001(5)
C11 0.061(2) 0.120(4) 0.054(2) 0.001(6) -0.0147(17) -0.012(6)
C12 0.093(3) 0.138(4) 0.052(2) 0.001(7) -0.008(2) 0.012(8)
C13 0.039(2) 0.112(4) 0.041(2) -0.007(3) -0.0049(18) 0.007(3)
C14 0.056(2) 0.200(7) 0.054(2) 0.027(6) 0.0227(18) -0.004(7)

loop_
_atom_type_symbol
_atom_type_description
_atom_type_scat_dispersion_real
_atom_type_scat_dispersion_imag
_atom_type_scat_source
C C 0.0033 0.0016 'International Tables Vol C Tables 4.2.6.8 and 6.1.1.4'
H H 0.0000 0.0000 'International Tables Vol C Tables 4.2.6.8 and 6.1.1.4'
O O 0.0106 0.0060 'International Tables Vol C Tables 4.2.6.8 and 6.1.1.4'
F F 0.0171 0.0103 'International Tables Vol C Tables 4.2.6.8 and 6.1.1.4'
Cl Cl 0.1484 0.1585 'International Tables Vol C Tables 4.2.6.8 and 6.1.1.4'

loop_
_geom_angle_atom_site_label_1
_geom_angle_atom_site_label_2
_geom_angle_atom_site_label_3
_geom_angle
C10 O2 C11 116.4(3)
C2 C1 C10 125.7(3)
C2 C1 C9 109.3(3)
C10 C1 C9 124.8(3)
C1 C2 C3 110.4(3)
C1 C2 H2 124.8
C3 C2 H2 124.8
C8 C3 C4 120.2(3)
C8 C3 C2 108.7(3)
C4 C3 C2 131.0(3)
C3 C4 C5 117.3(3)
C3 C4 H4 121.3
C5 C4 H4 121.3
C6 C5 C4 122.9(3)
C6 C5 Cl1 118.2(3)
C4 C5 Cl1 118.9(3)
C5 C6 C7 119.2(3)
C5 C6 H6 120.4
C7 C6 H6 120.4
C6 C7 C8 118.7(3)
C6 C7 H7 120.6
C8 C7 H7 120.6
C3 C8 C7 121.6(3)
C3 C8 C9 107.6(3)
C7 C8 C9 130.4(3)
C13 C9 C1 115.7(5)
C13 C9 C8 111.2(5)
C1 C9 C8 103.1(3)
C13 C9 F1 105.0(4)
C1 C9 F1 109.3(5)
C8 C9 F1 112.8(6)
O1 C10 O2 124.3(3)
O1 C10 C1 124.8(3)
O2 C10 C1 110.9(3)
O2 C11 C12 107.7(3)
O2 C11 H11A 110.2
C12 C11 H11A 110.2
O2 C11 H11B 110.2
C12 C11 H11B 110.2
H11A C11 H11B 108.5
C11 C12 H12A 109.5
C11 C12 H12B 109.5
H12A C12 H12B 109.5
C11 C12 H12C 109.5
H12A C12 H12C 109.5
H12B C12 H12C 109.5
O3 C13 C9 105.8(4)
O3 C13 C14 140.0(7)
C9 C13 C14 114.1(7)
C13 C14 H14A 109.5
C13 C14 H14B 109.5
H14A C14 H14B 109.5
C13 C14 H14C 109.5
H14A C14 H14C 109.5
H14B C14 H14C 109.5

loop_
_geom_bond_atom_site_label_1
_geom_bond_atom_site_label_2
_geom_bond_distance
Cl1 C5 1.741(3)
F1 C9 1.677(2)
O1 C10 1.192(4)
O2 C10 1.346(4)
O2 C11 1.449(4)
O3 C13 1.109(6)
C1 C2 1.318(4)
C1 C10 1.473(4)
C1 C9 1.501(5)
C2 C3 1.468(4)
C2 H2 0.9300
C3 C8 1.366(4)
C3 C4 1.379(4)
C4 C5 1.380(5)
C4 H4 0.9300
C5 C6 1.361(5)
C6 C7 1.375(5)
C6 H6 0.9300
C7 C8 1.377(5)
C7 H7 0.9300
C8 C9 1.522(5)
C9 C13 1.476(6)
C11 C12 1.472(5)
C11 H11A 0.9700
C11 H11B 0.9700
C12 H12A 0.9600
C12 H12B 0.9600
C12 H12C 0.9600
C13 C14 1.563(9)
C14 H14A 0.9600
C14 H14B 0.9600
C14 H14C 0.9600

loop_
_geom_torsion_atom_site_label_1
_geom_torsion_atom_site_label_2
_geom_torsion_atom_site_label_3
_geom_torsion_atom_site_label_4
_geom_torsion
C10 C1 C2 C3 -178.9(8)
C9 C1 C2 C3 6.6(10)
C1 C2 C3 C8 -0.4(11)
C1 C2 C3 C4 -176.1(9)
C8 C3 C4 C5 3.8(12)
C2 C3 C4 C5 179.0(9)
C3 C4 C5 C6 -3.2(14)
C3 C4 C5 Cl1 177.6(6)
C4 C5 C6 C7 1.4(16)
Cl1 C5 C6 C7 -179.4(10)
C5 C6 C7 C8 -0.1(19)
C4 C3 C8 C7 -2.6(16)
C2 C3 C8 C7 -178.9(12)
C4 C3 C8 C9 170.5(8)
C2 C3 C8 C9 -5.7(11)
C6 C7 C8 C3 1(2)
C6 C7 C8 C9 -170.6(11)
C2 C1 C9 C13 -131.1(7)
C10 C1 C9 C13 54.3(11)
C2 C1 C9 C8 -9.6(10)
C10 C1 C9 C8 175.8(9)
C2 C1 C9 F1 110.6(7)
C10 C1 C9 F1 -64.0(10)
C3 C8 C9 C13 133.7(7)
C7 C8 C9 C13 -54.0(16)
C3 C8 C9 C1 9.1(10)
C7 C8 C9 C1 -178.6(14)
C3 C8 C9 F1 -108.6(7)
C7 C8 C9 F1 63.7(15)
C11 O2 C10 O1 -4.1(16)
C11 O2 C10 C1 178.3(8)
C2 C1 C10 O1 -0.9(17)
C9 C1 C10 O1 172.8(10)
C2 C1 C10 O2 176.7(9)
C9 C1 C10 O2 -9.6(13)
C10 O2 C11 C12 -178.5(9)
C1 C9 C13 O3 50.2(6)
C8 C9 C13 O3 -66.9(6)
F1 C9 C13 O3 170.8(3)
C1 C9 C13 C14 -132.1(5)
C8 C9 C13 C14 110.8(5)
F1 C9 C13 C14 -11.5(4)
